data_4114258
loop_
_publ_author_name
'Ken-ichi Fujita'
'Hirohide Nakaguma'
'Taro Hamada'
'Ryohei Yamaguchi'

_publ_contact_author_name ' Ken-ichi Fujita'
_publ_section_title
;
 Inter- and Intramolecular Activation of Aromatic C-H Bonds by Diphosphine
 and Hydrido-Bridged Dinuclear Iridium Complexes
;
_journal_name_full 'Journal of the American Chemical Society'
_journal_page_first 12368
_journal_page_last 12369
_journal_paper_doi 10.1021/ja036929b
_journal_volume 125
_journal_year 2003
_chemical_formula_sum 'C30 H49 F3 Ir2 O4 P2 S'
_chemical_formula_weight 1009.16
_space_group_IT_number 4
_symmetry_cell_setting monoclinic
_symmetry_Int_Tables_number 4
_symmetry_space_group_name_Hall 'P 2yb'
_symmetry_space_group_name_H-M 'P 1 21 1'
_cell_angle_alpha 90
_cell_angle_beta 107.70(2)
_cell_angle_gamma 90
_cell_formula_units_Z 4
_cell_length_a 10.845(3)
_cell_length_b 19.462(4)
_cell_length_c 17.299(4)
_cell_measurement_reflns_used 24
_cell_measurement_temperature 203.2
_cell_measurement_theta_max 15.0
_cell_measurement_theta_min 14.7
_cell_volume 3478.4(15)
_computing_cell_refinement 'MSC/AFC Diffractometer Control'
_computing_data_collection 'MSC/AFC Diffractometer Control'
_computing_data_reduction 'teXsan for Windows version 1.06'
_computing_publication_material 'teXsan for Windows version 1.06'
_computing_structure_refinement 'teXsan for Windows version 1.06'
_computing_structure_solution
;
DIRDIF92 PATTY (Beurskens, 1992)
;
_diffrn_ambient_temperature 203.2
_diffrn_measurement_device 'Rigaku AFC5S'
_diffrn_measurement_method \w-2\q
_diffrn_orient_matrix_UB_11 0.00775
_diffrn_orient_matrix_UB_12 0.03876
_diffrn_orient_matrix_UB_13 -0.03620
_diffrn_orient_matrix_UB_21 0.09009
_diffrn_orient_matrix_UB_22 -0.01492
_diffrn_orient_matrix_UB_23 0.00435
_diffrn_orient_matrix_UB_31 -0.03451
_diffrn_orient_matrix_UB_32 -0.03026
_diffrn_orient_matrix_UB_33 -0.04851
_diffrn_radiation_detector 'scintillation counter'
_diffrn_radiation_monochromator graphite
_diffrn_radiation_source 'X-ray tube'
_diffrn_radiation_type 'Mo K\a'
_diffrn_radiation_wavelength 0.7107
_diffrn_reflns_av_R_equivalents 0.02190
_diffrn_reflns_av_sigmaI/netI 0.043
_diffrn_reflns_limit_h_max 14
_diffrn_reflns_limit_h_min -13
_diffrn_reflns_limit_k_max 25
_diffrn_reflns_limit_k_min 0
_diffrn_reflns_limit_l_max 0
_diffrn_reflns_limit_l_min -22
_diffrn_reflns_number 8472
_diffrn_reflns_reduction_process 'Lp corrections applied'
_diffrn_reflns_theta_max 27.49
_diffrn_reflns_theta_min 2.63
_diffrn_standards_decay_% -1.23
_diffrn_standards_interval_count 150
_diffrn_standards_number 3
_exptl_absorpt_coefficient_mu 7.865
_exptl_absorpt_correction_T_max 1.000
_exptl_absorpt_correction_T_min 0.666
_exptl_absorpt_correction_type psi-scans
_exptl_crystal_colour orange
_exptl_crystal_density_diffrn 1.927
_exptl_crystal_description block
_exptl_crystal_F_000 1952.00
_exptl_crystal_size_max 0.35
_exptl_crystal_size_mid 0.35
_exptl_crystal_size_min 0.30
_refine_diff_density_max 1.64
_refine_diff_density_min -1.25
_refine_ls_extinction_coef 0.000000060
_refine_ls_extinction_expression 'equ(3) Acta Cryst.(1968) A24, p213.'
_refine_ls_extinction_method 'Zachariasen (1967)'
_refine_ls_goodness_of_fit_all 1.183
_refine_ls_goodness_of_fit_ref 1.180
_refine_ls_hydrogen_treatment noref
_refine_ls_matrix_type full
_refine_ls_number_constraints 0
_refine_ls_number_parameters 756
_refine_ls_number_reflns 7324
_refine_ls_number_restraints 0
_refine_ls_R_factor_all 0.0326
_refine_ls_R_factor_gt 0.0330
_refine_ls_shift/su_max 0.0000
_refine_ls_shift/su_mean 0.0000
_refine_ls_structure_factor_coef F
_refine_ls_weighting_details 'w = 1/[\s^2^(Fo) + 0.00022|Fo|^2^]'
_refine_ls_weighting_scheme sigma
_refine_ls_wR_factor_all 0.0320
_refine_ls_wR_factor_ref 0.0320
_reflns_number_gt 7324
_reflns_number_total 8213
_reflns_threshold_expression I>2.00\s(I)
_cod_data_source_file ja036929bsi20030701_035827_3.cif
_cod_data_source_block '_complex5a'
_cod_original_cell_volume 3478(2)
_cod_original_sg_symbol_H-M 'P 21 '
_cod_original_formula_sum 'C30 H49 F3 Ir2 O4 P2 S '
_cod_database_code 4114258

loop_
_symmetry_equiv_pos_as_xyz
'   +x,   +y,   +z'
'   -x,1/2+y,   -z'

loop_
_atom_site_label
_atom_site_fract_x
_atom_site_fract_y
_atom_site_fract_z
_atom_site_U_iso_or_equiv
_atom_site_occupancy
_atom_site_adp_type
_atom_site_calc_flag
Ir(1a) 0.39165(3) -0.0774 -0.35023(2) 0.02020(9) 1.000 Uani d
Ir(1b) 0.10575(3) -0.39728(3) -0.11393(2) 0.02062(9) 1.000 Uani d
Ir(2a) 0.59648(3) -0.00272(3) -0.41100(2) 0.02357(9) 1.000 Uani d
Ir(2b) -0.12333(3) -0.50147(3) -0.13699(2) 0.02248(9) 1.000 Uani d
S(1) -0.0729(4) -0.2914(2) -0.5099(2) 0.057(1) 1.000 Uani d
S(2) -0.3337(5) -0.2772(3) -0.8924(2) 0.087(2) 1.000 Uani d
P(1a) 0.3778(2) 0.0257(1) -0.2941(1) 0.0245(6) 1.000 Uani d
P(1b) 0.2230(2) -0.4852(1) -0.0444(2) 0.0236(6) 1.000 Uani d
P(2a) 0.4844(3) 0.0951(1) -0.4146(2) 0.0279(7) 1.000 Uani d
P(2b) 0.0180(3) -0.5895(1) -0.1225(2) 0.0272(7) 1.000 Uani d
F(1) 0.1190(9) -0.2519(5) -0.5584(7) 0.095(4) 1.000 Uani d
F(2) -0.061(1) -0.2595(6) -0.6535(6) 0.106(4) 1.000 Uani d
F(3) -0.024(1) -0.1741(5) -0.5681(8) 0.101(4) 1.000 Uani d
F(4) -0.423(2) -0.2644(6) -0.7718(8) 0.176(7) 1.000 Uani d
F(5) -0.3162(9) -0.1808(5) -0.7853(6) 0.083(3) 1.000 Uani d
F(6) -0.488(2) -0.2044(9) -0.888(2) 0.32(1) 1.000 Uani d
O(1a) 0.6078(9) -0.1479(5) -0.2252(6) 0.063(3) 1.000 Uani d
O(1b) 0.0229(6) -0.3550(4) 0.0290(4) 0.033(2) 1.000 Uani d
O(3) -0.208(1) -0.2675(6) -0.5364(8) 0.095(4) 1.000 Uani d
O(4) -0.0583(8) -0.3608(4) -0.5317(6) 0.059(3) 1.000 Uani d
O(5) 0.000(1) -0.2697(8) -0.4336(7) 0.108(5) 1.000 Uani d
O(6) -0.289(1) -0.2399(7) -0.9373(9) 0.117(6) 1.000 Uani d
O(7) -0.4197(8) -0.3321(5) -0.9206(5) 0.055(3) 1.000 Uani d
O(8) -0.210(2) -0.3051(9) -0.824(2) 0.246(9) 1.000 Uani d
C(1a) 0.3502(9) 0.0918(6) -0.3716(6) 0.032(3) 1.000 Uani d
C(1b) 0.1885(9) -0.5639(5) -0.1017(5) 0.024(3) 1.000 Uani d
C(2a) 0.516(1) 0.0536(6) -0.2130(6) 0.036(3) 1.000 Uani d
C(2b) 0.196(1) -0.5043(7) 0.0517(6) 0.036(3) 1.000 Uani d
C(3a) 0.248(1) 0.0383(8) -0.2499(8) 0.053(4) 1.000 Uani d
C(3b) 0.3994(9) -0.4796(6) -0.0171(6) 0.036(3) 1.000 Uani d
C(4a) 0.569(1) 0.1709(6) -0.3651(8) 0.043(3) 1.000 Uani d
C(4b) 0.030(1) -0.6508(6) -0.0413(8) 0.046(4) 1.000 Uani d
C(5a) 0.407(1) 0.1302(7) -0.5151(7) 0.048(4) 1.000 Uani d
C(5b) -0.011(1) -0.6448(7) -0.2101(8) 0.046(4) 1.000 Uani d
C(6a) 0.250(1) -0.0945(6) -0.4779(6) 0.033(3) 1.000 Uani d
C(6b) 0.085(1) -0.3902(6) -0.2512(6) 0.033(3) 1.000 Uani d
C(7a) 0.3378(9) -0.1537(6) -0.4558(7) 0.032(3) 1.000 Uani d
C(7b) 0.005(1) -0.3367(6) -0.2293(7) 0.033(3) 1.000 Uani d
C(8a) 0.315(1) -0.1846(5) -0.3862(7) 0.036(3) 1.000 Uani d
C(8b) 0.084(1) -0.2929(5) -0.1739(7) 0.037(3) 1.000 Uani d
C(9a) 0.222(1) -0.1419(6) -0.3637(7) 0.036(3) 1.000 Uani d
C(9b) 0.2144(9) -0.3195(6) -0.1541(6) 0.029(3) 1.000 Uani d
C(10a) 0.1816(9) -0.0898(5) -0.4225(6) 0.029(3) 1.000 Uani d
C(10b) 0.213(1) -0.3779(6) -0.2040(7) 0.036(3) 1.000 Uani d
C(11a) 0.226(1) -0.0545(7) -0.5562(7) 0.047(4) 1.000 Uani d
C(11b) 0.037(2) -0.4404(8) -0.3186(7) 0.072(5) 1.000 Uani d
C(12a) 0.419(1) -0.1812(7) -0.5029(7) 0.050(4) 1.000 Uani d
C(12b) -0.137(1) -0.3279(8) -0.2740(8) 0.059(4) 1.000 Uani d
C(13a) 0.374(2) -0.2487(7) -0.3460(9) 0.068(5) 1.000 Uani d
C(13b) 0.040(2) -0.2302(6) -0.1378(9) 0.062(5) 1.000 Uani d
C(14a) 0.160(1) -0.1617(8) -0.2998(8) 0.059(4) 1.000 Uani d
C(14b) 0.341(1) -0.2824(8) -0.1033(8) 0.058(4) 1.000 Uani d
C(15a) 0.068(1) -0.0426(7) -0.4313(9) 0.055(4) 1.000 Uani d
C(15b) 0.329(1) -0.4127(8) -0.216(1) 0.073(6) 1.000 Uani d
C(16a) 0.7291(9) -0.0458(6) -0.4755(6) 0.033(3) 1.000 Uani d
C(16b) -0.317(1) -0.5465(6) -0.1732(7) 0.036(3) 1.000 Uani d
C(17a) 0.7552(9) -0.0797(7) -0.3996(7) 0.038(3) 1.000 Uani d
C(17b) -0.3310(9) -0.4743(6) -0.1945(6) 0.028(3) 1.000 Uani d
C(18a) 0.8054(9) -0.0283(6) -0.3354(7) 0.033(3) 1.000 Uani d
C(18b) -0.286(1) -0.4342(6) -0.1237(7) 0.030(3) 1.000 Uani d
C(19a) 0.806(1) 0.0366(6) -0.3717(6) 0.030(3) 1.000 Uani d
C(19b) -0.2512(9) -0.4811(6) -0.0543(6) 0.034(3) 1.000 Uani d
C(20a) 0.755(1) 0.0253(7) -0.4570(7) 0.041(3) 1.000 Uani d
C(20b) -0.270(1) -0.5484(6) -0.0857(8) 0.037(3) 1.000 Uani d
C(21a) 0.695(1) -0.0781(9) -0.5562(7) 0.058(4) 1.000 Uani d
C(21b) -0.366(1) -0.6039(7) -0.2308(9) 0.054(4) 1.000 Uani d
C(22a) 0.759(1) -0.1561(7) -0.3834(8) 0.049(4) 1.000 Uani d
C(22b) -0.393(1) -0.4490(8) -0.2794(7) 0.050(4) 1.000 Uani d
C(23a) 0.859(1) -0.0438(7) -0.2457(7) 0.046(4) 1.000 Uani d
C(23b) -0.289(1) -0.3578(6) -0.1131(8) 0.037(3) 1.000 Uani d
C(24a) 0.8664(9) 0.0992(7) -0.3298(7) 0.046(3) 1.000 Uani d
C(24b) -0.213(1) -0.4613(7) 0.0334(7) 0.044(3) 1.000 Uani d
C(25a) 0.751(1) 0.0793(8) -0.5212(8) 0.060(4) 1.000 Uani d
C(25b) -0.270(1) -0.6135(7) -0.0364(9) 0.059(5) 1.000 Uani d
C(26a) 0.4940(9) -0.1116(5) -0.2369(7) 0.029(3) 1.000 Uani d
C(26b) 0.1275(9) -0.3565(5) -0.0013(5) 0.022(2) 1.000 Uani d
C(27a) 0.460(1) -0.1128(5) -0.1688(6) 0.032(3) 1.000 Uani d
C(27b) 0.229(1) -0.3285(6) 0.0570(7) 0.034(3) 1.000 Uani d
C(28a) 0.553(2) -0.1508(7) -0.1110(7) 0.057(4) 1.000 Uani d
C(28b) 0.189(1) -0.3092(6) 0.1248(7) 0.038(3) 1.000 Uani d
C(29a) 0.640(2) -0.1719(8) -0.143(1) 0.080(5) 1.000 Uani d
C(29b) 0.064(1) -0.3274(6) 0.1041(7) 0.046(4) 1.000 Uani d
C(59) -0.010(2) -0.2394(7) -0.578(1) 0.062(5) 1.000 Uani d
C(60) -0.383(2) -0.2367(9) -0.818(1) 0.091(7) 1.000 Uani d
H(1) 0.2701 0.0825 -0.4141 0.040 1.000 Uiso c
H(2) 0.3398 0.1358 -0.3487 0.040 1.000 Uiso c
H(3) 0.5011 0.0498 -0.1611 0.044 1.000 Uiso c
H(4) 0.5916 0.0267 -0.2105 0.044 1.000 Uiso c
H(5) 0.5370 0.1009 -0.2196 0.044 1.000 Uiso c
H(6) 0.2816 0.0365 -0.1916 0.062 1.000 Uiso c
H(7) 0.2101 0.0833 -0.2639 0.062 1.000 Uiso c
H(8) 0.1831 0.0049 -0.2679 0.062 1.000 Uiso c
H(9) 0.5711 0.1709 -0.3078 0.053 1.000 Uiso c
H(10) 0.6561 0.1711 -0.3656 0.053 1.000 Uiso c
H(11) 0.5267 0.2115 -0.3888 0.053 1.000 Uiso c
H(12) 0.3402 0.1612 -0.5140 0.056 1.000 Uiso c
H(13) 0.4692 0.1537 -0.5344 0.056 1.000 Uiso c
H(14) 0.3704 0.0937 -0.5524 0.056 1.000 Uiso c
H(15) 0.3036 -0.0355 -0.5613 0.051 1.000 Uiso c
H(16) 0.1918 -0.0856 -0.6027 0.051 1.000 Uiso c
H(17) 0.1638 -0.0195 -0.5608 0.051 1.000 Uiso c
H(18) 0.4109 -0.2294 -0.5094 0.059 1.000 Uiso c
H(19) 0.3925 -0.1608 -0.5572 0.059 1.000 Uiso c
H(20) 0.5076 -0.1694 -0.4785 0.059 1.000 Uiso c
H(21) 0.3558 -0.2545 -0.2955 0.080 1.000 Uiso c
H(22) 0.3402 -0.2877 -0.3794 0.080 1.000 Uiso c
H(23) 0.4659 -0.2481 -0.3351 0.080 1.000 Uiso c
H(24) 0.0934 -0.1296 -0.2989 0.072 1.000 Uiso c
H(25) 0.1247 -0.2063 -0.3085 0.072 1.000 Uiso c
H(26) 0.2241 -0.1604 -0.2466 0.072 1.000 Uiso c
H(27) 0.0543 -0.0349 -0.3802 0.066 1.000 Uiso c
H(28) 0.0830 0.0007 -0.4531 0.066 1.000 Uiso c
H(29) -0.0094 -0.0621 -0.4676 0.066 1.000 Uiso c
H(30) 0.6034 -0.0843 -0.5800 0.063 1.000 Uiso c
H(31) 0.7269 -0.0528 -0.5931 0.063 1.000 Uiso c
H(32) 0.7334 -0.1241 -0.5521 0.063 1.000 Uiso c
H(33) 0.6855 -0.1782 -0.4196 0.056 1.000 Uiso c
H(34) 0.8355 -0.1753 -0.3925 0.056 1.000 Uiso c
H(35) 0.7620 -0.1654 -0.3292 0.056 1.000 Uiso c
H(36) 0.8598 -0.0917 -0.2345 0.057 1.000 Uiso c
H(37) 0.9455 -0.0264 -0.2239 0.057 1.000 Uiso c
H(38) 0.8071 -0.0214 -0.2160 0.057 1.000 Uiso c
H(39) 0.9012 0.0907 -0.2715 0.054 1.000 Uiso c
H(40) 0.9339 0.1159 -0.3481 0.054 1.000 Uiso c
H(41) 0.8027 0.1355 -0.3355 0.054 1.000 Uiso c
H(42) 0.8336 0.0859 -0.5278 0.067 1.000 Uiso c
H(43) 0.6917 0.0651 -0.5727 0.067 1.000 Uiso c
H(44) 0.7202 0.1227 -0.5077 0.067 1.000 Uiso c
H(45) 0.3843 -0.0909 -0.1608 0.038 1.000 Uiso c
H(46) 0.5590 -0.1616 -0.0568 0.069 1.000 Uiso c
H(47) 0.7189 -0.1988 -0.1157 0.084 1.000 Uiso c
H(48) 0.2076 -0.5569 -0.1513 0.027 1.000 Uiso c
H(49) 0.2440 -0.5987 -0.0712 0.027 1.000 Uiso c
H(50) 0.1671 -0.4646 0.0725 0.042 1.000 Uiso c
H(51) 0.1347 -0.5401 0.0453 0.042 1.000 Uiso c
H(52) 0.2764 -0.5192 0.0902 0.042 1.000 Uiso c
H(53) 0.4397 -0.5152 0.0196 0.042 1.000 Uiso c
H(54) 0.4275 -0.4832 -0.0645 0.042 1.000 Uiso c
H(55) 0.4291 -0.4361 0.0083 0.042 1.000 Uiso c
H(56) 0.0060 -0.6306 0.0012 0.060 1.000 Uiso c
H(57) -0.0225 -0.6900 -0.0615 0.060 1.000 Uiso c
H(58) 0.1190 -0.6667 -0.0201 0.060 1.000 Uiso c
H(59) -0.0618 -0.6845 -0.2034 0.054 1.000 Uiso c
H(60) -0.0598 -0.6215 -0.2579 0.054 1.000 Uiso c
H(61) 0.0672 -0.6611 -0.2164 0.054 1.000 Uiso c
H(62) -0.0078 -0.4764 -0.3037 0.078 1.000 Uiso c
H(63) -0.0093 -0.4195 -0.3667 0.078 1.000 Uiso c
H(64) 0.1159 -0.4615 -0.3281 0.078 1.000 Uiso c
H(65) -0.1593 -0.2812 -0.2804 0.071 1.000 Uiso c
H(66) -0.1562 -0.3494 -0.3263 0.071 1.000 Uiso c
H(67) -0.1873 -0.3505 -0.2446 0.071 1.000 Uiso c
H(68) 0.1207 -0.2052 -0.1039 0.075 1.000 Uiso c
H(69) -0.0037 -0.1979 -0.1772 0.075 1.000 Uiso c
H(70) -0.0066 -0.2403 -0.1019 0.075 1.000 Uiso c
H(71) 0.3503 -0.2872 -0.0448 0.073 1.000 Uiso c
H(72) 0.4153 -0.3003 -0.1119 0.073 1.000 Uiso c
H(73) 0.3350 -0.2340 -0.1138 0.073 1.000 Uiso c
H(74) 0.3264 -0.4595 -0.2064 0.089 1.000 Uiso c
H(75) 0.3360 -0.4028 -0.2673 0.089 1.000 Uiso c
H(76) 0.4062 -0.3935 -0.1754 0.089 1.000 Uiso c
H(77) -0.4136 -0.6365 -0.2113 0.062 1.000 Uiso c
H(78) -0.4211 -0.5857 -0.2817 0.062 1.000 Uiso c
H(79) -0.2949 -0.6267 -0.2425 0.062 1.000 Uiso c
H(80) -0.4218 -0.4014 -0.2793 0.056 1.000 Uiso c
H(81) -0.3357 -0.4505 -0.3113 0.056 1.000 Uiso c
H(82) -0.4693 -0.4752 -0.3067 0.056 1.000 Uiso c
H(83) -0.2046 -0.3387 -0.0963 0.047 1.000 Uiso c
H(84) -0.3374 -0.3364 -0.1634 0.047 1.000 Uiso c
H(85) -0.3315 -0.3464 -0.0733 0.047 1.000 Uiso c
H(86) -0.2525 -0.4913 0.0630 0.052 1.000 Uiso c
H(87) -0.1210 -0.4643 0.0572 0.052 1.000 Uiso c
H(88) -0.2394 -0.4154 0.0393 0.052 1.000 Uiso c
H(89) -0.3029 -0.6058 0.0059 0.074 1.000 Uiso c
H(90) -0.3234 -0.6483 -0.0729 0.074 1.000 Uiso c
H(91) -0.1844 -0.6319 -0.0181 0.074 1.000 Uiso c
H(92) 0.3175 -0.3239 0.0542 0.039 1.000 Uiso c
H(93) 0.2431 -0.2882 0.1730 0.048 1.000 Uiso c
H(94) 0.0083 -0.3198 0.1389 0.058 1.000 Uiso c

loop_
_atom_site_aniso_label
_atom_site_aniso_U_11
_atom_site_aniso_U_22
_atom_site_aniso_U_33
_atom_site_aniso_U_12
_atom_site_aniso_U_13
_atom_site_aniso_U_23
Ir(1a) 0.0212(2) 0.0200(2) 0.0190(2) -0.0008(2) 0.0055(1) -0.0003(2)
Ir(1b) 0.0212(2) 0.0200(2) 0.0207(2) -0.0011(2) 0.0064(1) 0.0007(2)
Ir(2a) 0.0215(2) 0.0254(2) 0.0246(2) 0.0006(2) 0.0083(1) 0.0015(2)
Ir(2b) 0.0213(2) 0.0224(2) 0.0237(2) -0.0011(2) 0.0069(1) 0.0018(2)
S(1) 0.065(2) 0.056(2) 0.051(2) -0.025(2) 0.022(2) -0.017(2)
S(2) 0.127(4) 0.100(4) 0.045(2) -0.075(3) 0.042(2) -0.021(2)
P(1a) 0.028(1) 0.026(1) 0.021(1) -0.001(1) 0.008(1) -0.003(1)
P(1b) 0.020(1) 0.025(2) 0.023(1) 0.0017(9) 0.0034(9) 0.000(1)
P(2a) 0.032(1) 0.024(1) 0.029(1) 0.001(1) 0.010(1) 0.005(1)
P(2b) 0.029(1) 0.019(1) 0.031(1) -0.001(1) 0.005(1) -0.001(1)
F(1) 0.064(6) 0.082(7) 0.16(1) -0.028(5) 0.068(6) -0.035(7)
F(2) 0.132(9) 0.109(9) 0.062(6) -0.005(8) 0.007(6) 0.005(6)
F(3) 0.098(7) 0.038(5) 0.19(1) -0.004(5) 0.071(8) 0.010(6)
F(4) 0.37(2) 0.10(1) 0.15(1) -0.12(1) 0.20(1) -0.066(9)
F(5) 0.108(7) 0.057(6) 0.096(7) -0.028(5) 0.049(6) -0.024(5)
F(6) 0.14(1) 0.12(1) 0.55(4) 0.05(1) -0.13(2) -0.04(2)
O(1a) 0.049(5) 0.052(6) 0.078(7) -0.002(5) 0.006(5) -0.006(5)
O(1b) 0.028(4) 0.042(5) 0.028(4) -0.004(3) 0.008(3) -0.006(3)
O(3) 0.053(6) 0.066(8) 0.18(1) -0.019(6) 0.048(7) -0.054(8)
O(4) 0.047(5) 0.033(5) 0.089(7) -0.011(4) 0.009(5) 0.002(5)
O(5) 0.11(1) 0.17(1) 0.051(7) -0.07(1) 0.029(7) -0.015(8)
O(6) 0.15(1) 0.10(1) 0.13(1) -0.05(1) 0.09(1) -0.015(9)
O(7) 0.043(5) 0.060(6) 0.063(6) -0.017(4) 0.018(4) -0.006(5)
O(8) 0.10(1) 0.11(1) 0.39(3) -0.01(1) -0.14(2) 0.04(2)
C(1a) 0.022(5) 0.039(7) 0.030(6) 0.019(5) 0.001(4) 0.013(5)
C(1b) 0.030(5) 0.023(6) 0.017(5) 0.008(4) 0.004(4) 0.006(4)
C(2a) 0.043(6) 0.031(6) 0.023(5) -0.002(5) -0.008(5) -0.007(5)
C(2b) 0.044(6) 0.032(6) 0.026(5) 0.005(6) 0.005(4) 0.008(5)
C(3a) 0.048(7) 0.07(1) 0.051(8) -0.001(7) 0.035(6) -0.019(7)
C(3b) 0.028(5) 0.046(7) 0.030(6) -0.001(5) 0.003(4) 0.014(5)
C(4a) 0.056(7) 0.018(6) 0.057(8) 0.002(5) 0.019(6) 0.004(5)
C(4b) 0.041(7) 0.030(7) 0.065(9) -0.008(5) 0.013(6) 0.011(6)
C(5a) 0.060(8) 0.049(8) 0.039(7) 0.006(6) 0.021(6) 0.028(6)
C(5b) 0.049(7) 0.042(7) 0.046(7) 0.018(6) 0.014(6) -0.006(6)
C(6a) 0.031(5) 0.038(7) 0.021(5) -0.011(4) -0.004(4) -0.007(4)
C(6b) 0.058(7) 0.024(5) 0.025(5) -0.013(5) 0.022(5) -0.010(5)
C(7a) 0.025(5) 0.033(6) 0.036(6) -0.001(4) 0.006(4) -0.012(5)
C(7b) 0.029(5) 0.039(7) 0.033(6) -0.003(5) 0.012(5) 0.010(5)
C(8a) 0.038(6) 0.017(5) 0.048(7) -0.003(5) 0.003(5) -0.001(5)
C(8b) 0.054(7) 0.021(5) 0.044(7) -0.001(5) 0.028(6) 0.010(5)
C(9a) 0.031(6) 0.042(7) 0.038(6) -0.020(5) 0.013(5) -0.011(5)
C(9b) 0.028(5) 0.036(6) 0.023(5) -0.006(5) 0.006(4) 0.019(5)
C(10a) 0.024(5) 0.035(7) 0.024(5) -0.005(4) 0.001(4) -0.012(4)
C(10b) 0.042(6) 0.036(7) 0.038(6) -0.004(5) 0.024(5) 0.012(5)
C(11a) 0.042(6) 0.062(9) 0.030(6) -0.022(6) -0.001(5) 0.007(6)
C(11b) 0.14(2) 0.056(9) 0.024(6) -0.02(1) 0.038(8) -0.002(6)
C(12a) 0.051(7) 0.061(9) 0.038(7) -0.002(6) 0.011(6) -0.042(6)
C(12b) 0.036(7) 0.08(1) 0.055(8) 0.005(7) 0.003(6) 0.035(8)
C(13a) 0.09(1) 0.027(7) 0.06(1) -0.008(7) -0.007(8) 0.004(7)
C(13b) 0.10(1) 0.021(7) 0.08(1) 0.019(7) 0.049(9) 0.004(7)
C(14a) 0.052(8) 0.09(1) 0.043(7) -0.041(8) 0.023(6) -0.003(7)
C(14b) 0.052(8) 0.07(1) 0.054(8) -0.022(7) 0.020(7) -0.004(8)
C(15a) 0.025(6) 0.062(9) 0.072(9) 0.006(6) 0.008(6) -0.011(7)
C(15b) 0.070(9) 0.08(1) 0.10(1) 0.031(8) 0.071(9) 0.040(9)
C(16a) 0.022(5) 0.055(8) 0.023(5) -0.002(5) 0.012(4) -0.011(5)
C(16b) 0.020(5) 0.049(7) 0.042(7) -0.011(5) 0.011(5) -0.015(6)
C(17a) 0.026(5) 0.049(7) 0.040(6) 0.013(5) 0.009(4) 0.005(6)
C(17b) 0.022(5) 0.038(6) 0.026(5) -0.002(4) 0.009(4) -0.001(5)
C(18a) 0.013(4) 0.038(6) 0.050(7) 0.001(4) 0.010(5) -0.008(5)
C(18b) 0.029(5) 0.027(6) 0.037(6) 0.002(4) 0.013(5) 0.008(5)
C(19a) 0.031(5) 0.044(7) 0.015(5) -0.003(5) 0.007(4) 0.003(5)
C(19b) 0.025(5) 0.064(9) 0.015(5) 0.007(5) 0.010(4) 0.013(5)
C(20a) 0.030(5) 0.057(8) 0.034(6) -0.004(5) 0.008(5) -0.009(6)
C(20b) 0.033(6) 0.033(6) 0.051(8) -0.006(5) 0.022(5) -0.002(6)
C(21a) 0.053(7) 0.09(1) 0.031(6) 0.005(8) 0.015(6) -0.018(8)
C(21b) 0.043(7) 0.041(7) 0.08(1) -0.018(6) 0.026(7) -0.024(7)
C(22a) 0.053(8) 0.040(8) 0.059(8) 0.018(6) 0.022(6) -0.003(6)
C(22b) 0.033(6) 0.08(1) 0.031(6) 0.012(6) 0.002(5) -0.002(7)
C(23a) 0.038(6) 0.061(8) 0.039(7) 0.001(6) 0.013(5) 0.013(6)
C(23b) 0.034(6) 0.020(6) 0.058(8) -0.003(5) 0.016(5) -0.010(5)
C(24a) 0.021(5) 0.053(8) 0.058(8) -0.005(6) 0.003(5) 0.018(7)
C(24b) 0.046(7) 0.057(8) 0.036(6) 0.001(6) 0.024(5) -0.002(6)
C(25a) 0.042(7) 0.09(1) 0.050(8) -0.020(7) 0.023(6) 0.022(8)
C(25b) 0.053(8) 0.044(8) 0.09(1) -0.007(6) 0.040(8) 0.031(8)
C(26a) 0.023(5) 0.022(5) 0.040(6) 0.004(4) 0.007(4) 0.005(5)
C(26b) 0.031(5) 0.016(5) 0.022(5) 0.001(4) 0.009(4) -0.001(4)
C(27a) 0.047(6) 0.019(5) 0.025(5) -0.015(5) 0.005(5) -0.001(4)
C(27b) 0.030(5) 0.032(6) 0.038(6) 0.003(5) 0.009(5) 0.003(5)
C(28a) 0.10(1) 0.046(8) 0.016(6) -0.028(8) -0.001(6) 0.003(6)
C(28b) 0.051(7) 0.028(6) 0.031(6) -0.002(5) 0.006(5) -0.007(5)
C(29a) 0.08(1) 0.035(8) 0.08(1) -0.018(8) -0.046(9) 0.012(8)
C(29b) 0.063(8) 0.040(7) 0.037(7) 0.007(6) 0.021(6) -0.009(6)
C(59) 0.07(1) 0.034(8) 0.07(1) -0.020(7) 0.008(8) -0.017(7)
C(60) 0.10(1) 0.05(1) 0.15(2) -0.02(1) 0.08(1) -0.04(1)

loop_
_atom_type_symbol
_atom_type_oxidation_number
_atom_type_number_in_cell
_atom_type_scat_dispersion_real
_atom_type_scat_dispersion_imag
_atom_type_scat_source
C 0 120 0.002 0.002
;International Tables for Crystallography
(1992, Vol. C, Table 6.1.1.2)
;
H 0 196 0.000 0.000
;International Tables for Crystallography
(1992, Vol. C, Table 6.1.1.2)
;
F 0 12 0.014 0.010
;International Tables for Crystallography
(1992, Vol. C, Table 6.1.1.2)
;
O 0 16 0.008 0.006
;International Tables for Crystallography
(1992, Vol. C, Table 6.1.1.2)
;
P 0 8 0.090 0.095
;International Tables for Crystallography
(1992, Vol. C, Table 6.1.1.2)
;
S 0 4 0.110 0.124
;International Tables for Crystallography
(1992, Vol. C, Table 6.1.1.2)
;
Ir 0 8 -2.066 7.990
;International Tables for Crystallography
(1992, Vol. C, Tables 4.2.6.8 and 6.1.1.1)
;

loop_
_geom_angle_atom_site_label_1
_geom_angle_atom_site_label_2
_geom_angle_atom_site_label_3
_geom_angle
_geom_angle_publ_flag
P(1a) Ir(1a) C(6a) 115.6(3) ?
P(1a) Ir(1a) C(7a) 152.6(3) ?
P(1a) Ir(1a) C(8a) 150.7(3) ?
P(1a) Ir(1a) C(9a) 113.2(3) ?
P(1a) Ir(1a) C(10a) 98.4(3) ?
P(1a) Ir(1a) C(26a) 87.9(3) ?
C(6a) Ir(1a) C(7a) 37.3(4) ?
C(6a) Ir(1a) C(8a) 61.3(4) ?
C(6a) Ir(1a) C(9a) 61.3(4) ?
C(6a) Ir(1a) C(10a) 35.4(4) ?
C(6a) Ir(1a) C(26a) 151.9(4) ?
C(7a) Ir(1a) C(8a) 36.7(4) ?
C(7a) Ir(1a) C(9a) 62.5(4) ?
C(7a) Ir(1a) C(10a) 61.2(4) ?
C(7a) Ir(1a) C(26a) 119.1(4) ?
C(8a) Ir(1a) C(9a) 38.0(4) ?
C(8a) Ir(1a) C(10a) 61.5(4) ?
C(8a) Ir(1a) C(26a) 90.6(4) ?
C(9a) Ir(1a) C(10a) 37.0(4) ?
C(9a) Ir(1a) C(26a) 96.3(4) ?
C(10a) Ir(1a) C(26a) 131.2(4) ?
P(1b) Ir(1b) C(6b) 117.1(3) ?
P(1b) Ir(1b) C(7b) 154.1(3) ?
P(1b) Ir(1b) C(8b) 153.1(3) ?
P(1b) Ir(1b) C(9b) 115.5(3) ?
P(1b) Ir(1b) C(10b) 99.9(3) ?
P(1b) Ir(1b) C(26b) 84.5(3) ?
C(6b) Ir(1b) C(7b) 37.2(4) ?
C(6b) Ir(1b) C(8b) 60.8(4) ?
C(6b) Ir(1b) C(9b) 61.5(4) ?
C(6b) Ir(1b) C(10b) 35.7(4) ?
C(6b) Ir(1b) C(26b) 153.8(4) ?
C(7b) Ir(1b) C(8b) 35.1(4) ?
C(7b) Ir(1b) C(9b) 61.3(4) ?
C(7b) Ir(1b) C(10b) 61.1(4) ?
C(7b) Ir(1b) C(26b) 121.1(4) ?
C(8b) Ir(1b) C(9b) 38.1(4) ?
C(8b) Ir(1b) C(10b) 62.2(4) ?
C(8b) Ir(1b) C(26b) 93.1(4) ?
C(9b) Ir(1b) C(10b) 37.8(4) ?
C(9b) Ir(1b) C(26b) 96.8(4) ?
C(10b) Ir(1b) C(26b) 131.4(4) ?
P(2a) Ir(2a) C(16a) 136.7(4) ?
P(2a) Ir(2a) C(17a) 163.9(4) ?
P(2a) Ir(2a) C(18a) 129.0(3) ?
P(2a) Ir(2a) C(19a) 101.8(3) ?
P(2a) Ir(2a) C(20a) 105.0(4) ?
C(16a) Ir(2a) C(17a) 37.0(4) ?
C(16a) Ir(2a) C(18a) 62.0(4) ?
C(16a) Ir(2a) C(19a) 62.8(4) ?
C(16a) Ir(2a) C(20a) 37.8(5) ?
C(17a) Ir(2a) C(18a) 37.7(4) ?
C(17a) Ir(2a) C(19a) 62.2(5) ?
C(17a) Ir(2a) C(20a) 61.9(5) ?
C(18a) Ir(2a) C(19a) 35.8(4) ?
C(18a) Ir(2a) C(20a) 60.7(5) ?
C(19a) Ir(2a) C(20a) 37.1(4) ?
P(2b) Ir(2b) C(16b) 106.8(4) ?
P(2b) Ir(2b) C(17b) 141.9(3) ?
P(2b) Ir(2b) C(18b) 161.7(3) ?
P(2b) Ir(2b) C(19b) 125.1(3) ?
P(2b) Ir(2b) C(20b) 100.7(3) ?
C(16b) Ir(2b) C(17b) 38.3(4) ?
C(16b) Ir(2b) C(18b) 63.2(5) ?
C(16b) Ir(2b) C(19b) 62.6(4) ?
C(16b) Ir(2b) C(20b) 38.1(5) ?
C(17b) Ir(2b) C(18b) 36.5(4) ?
C(17b) Ir(2b) C(19b) 61.4(4) ?
C(17b) Ir(2b) C(20b) 62.1(4) ?
C(18b) Ir(2b) C(19b) 37.3(4) ?
C(18b) Ir(2b) C(20b) 61.7(4) ?
C(19b) Ir(2b) C(20b) 36.0(4) ?
O(3) S(1) O(4) 113.4(6) ?
O(3) S(1) O(5) 115.3(9) ?
O(3) S(1) C(59) 99.0(8) ?
O(4) S(1) O(5) 118(1) ?
O(4) S(1) C(59) 105.0(7) ?
O(5) S(1) C(59) 103.2(8) ?
O(6) S(2) O(7) 124.3(9) ?
O(6) S(2) O(8) 105(1) ?
O(6) S(2) C(60) 117(1) ?
O(7) S(2) O(8) 108.6(9) ?
O(7) S(2) C(60) 106.4(8) ?
O(8) S(2) C(60) 89(1) ?
Ir(1a) P(1a) C(1a) 109.3(4) ?
Ir(1a) P(1a) C(2a) 117.2(4) ?
Ir(1a) P(1a) C(3a) 117.7(5) ?
C(1a) P(1a) C(2a) 105.9(6) ?
C(1a) P(1a) C(3a) 103.9(6) ?
C(2a) P(1a) C(3a) 101.5(6) ?
Ir(1b) P(1b) C(1b) 111.3(3) ?
Ir(1b) P(1b) C(2b) 115.1(4) ?
Ir(1b) P(1b) C(3b) 118.0(4) ?
C(1b) P(1b) C(2b) 105.4(6) ?
C(1b) P(1b) C(3b) 102.6(5) ?
C(2b) P(1b) C(3b) 102.9(5) ?
Ir(2a) P(2a) C(1a) 116.8(4) ?
Ir(2a) P(2a) C(4a) 118.9(4) ?
Ir(2a) P(2a) C(5a) 115.6(5) ?
C(1a) P(2a) C(4a) 101.0(6) ?
C(1a) P(2a) C(5a) 102.1(6) ?
C(4a) P(2a) C(5a) 99.6(6) ?
Ir(2b) P(2b) C(1b) 115.1(4) ?
Ir(2b) P(2b) C(4b) 118.2(5) ?
Ir(2b) P(2b) C(5b) 114.7(4) ?
C(1b) P(2b) C(4b) 101.1(5) ?
C(1b) P(2b) C(5b) 103.6(6) ?
C(4b) P(2b) C(5b) 102.1(6) ?
C(26a) O(1a) C(29a) 105(1) ?
C(26b) O(1b) C(29b) 107.8(9) ?
P(1a) C(1a) P(2a) 110.6(5) ?
P(1a) C(1a) H(1) 109.6 no
P(1a) C(1a) H(2) 109.9 no
P(2a) C(1a) H(1) 109.7 no
P(2a) C(1a) H(2) 110.1 no
H(1) C(1a) H(2) 106.7 no
P(1b) C(1b) P(2b) 111.5(5) ?
P(1b) C(1b) H(48) 107.9 no
P(1b) C(1b) H(49) 108.0 no
P(2b) C(1b) H(48) 110.1 no
P(2b) C(1b) H(49) 110.2 no
H(48) C(1b) H(49) 109.1 no
P(1a) C(2a) H(3) 111.9 no
P(1a) C(2a) H(4) 111.5 no
P(1a) C(2a) H(5) 111.6 no
H(3) C(2a) H(4) 107.3 no
H(3) C(2a) H(5) 107.3 no
H(4) C(2a) H(5) 107.0 no
P(1b) C(2b) H(50) 110.2 no
P(1b) C(2b) H(51) 110.3 no
P(1b) C(2b) H(52) 109.4 no
H(50) C(2b) H(51) 109.9 no
H(50) C(2b) H(52) 108.5 no
H(51) C(2b) H(52) 108.4 no
P(1a) C(3a) H(6) 109.7 no
P(1a) C(3a) H(7) 109.8 no
P(1a) C(3a) H(8) 111.3 no
H(6) C(3a) H(7) 107.2 no
H(6) C(3a) H(8) 109.4 no
H(7) C(3a) H(8) 109.4 no
P(1b) C(3b) H(53) 111.1 no
P(1b) C(3b) H(54) 110.7 no
P(1b) C(3b) H(55) 110.4 no
H(53) C(3b) H(54) 108.5 no
H(53) C(3b) H(55) 108.3 no
H(54) C(3b) H(55) 107.8 no
P(2a) C(4a) H(9) 109.1 no
P(2a) C(4a) H(10) 111.5 no
P(2a) C(4a) H(11) 111.4 no
H(9) C(4a) H(10) 107.2 no
H(9) C(4a) H(11) 106.9 no
H(10) C(4a) H(11) 110.7 no
P(2b) C(4b) H(56) 111.0 no
P(2b) C(4b) H(57) 110.3 no
P(2b) C(4b) H(58) 109.5 no
H(56) C(4b) H(57) 109.9 no
H(56) C(4b) H(58) 108.7 no
H(57) C(4b) H(58) 107.5 no
P(2a) C(5a) H(12) 110.6 no
P(2a) C(5a) H(13) 110.1 no
P(2a) C(5a) H(14) 109.9 no
H(12) C(5a) H(13) 109.1 no
H(12) C(5a) H(14) 108.8 no
H(13) C(5a) H(14) 108.2 no
P(2b) C(5b) H(59) 109.6 no
P(2b) C(5b) H(60) 110.8 no
P(2b) C(5b) H(61) 111.2 no
H(59) C(5b) H(60) 107.4 no
H(59) C(5b) H(61) 107.8 no
H(60) C(5b) H(61) 109.9 no
Ir(1a) C(6a) C(7a) 71.0(6) ?
Ir(1a) C(6a) C(10a) 70.5(6) ?
Ir(1a) C(6a) C(11a) 132.0(8) ?
C(7a) C(6a) C(10a) 108(1) ?
C(7a) C(6a) C(11a) 124(1) ?
C(10a) C(6a) C(11a) 127(1) ?
Ir(1b) C(6b) C(7b) 70.2(6) ?
Ir(1b) C(6b) C(10b) 69.0(6) ?
Ir(1b) C(6b) C(11b) 131.6(9) ?
C(7b) C(6b) C(10b) 106(1) ?
C(7b) C(6b) C(11b) 125(1) ?
C(10b) C(6b) C(11b) 128(1) ?
Ir(1a) C(7a) C(6a) 71.7(6) ?
Ir(1a) C(7a) C(8a) 70.6(6) ?
Ir(1a) C(7a) C(12a) 129.0(8) ?
C(6a) C(7a) C(8a) 107(1) ?
C(6a) C(7a) C(12a) 126(1) ?
C(8a) C(7a) C(12a) 127(1) ?
Ir(1b) C(7b) C(6b) 72.6(6) ?
Ir(1b) C(7b) C(8b) 71.4(7) ?
Ir(1b) C(7b) C(12b) 130.2(8) ?
C(6b) C(7b) C(8b) 109(1) ?
C(6b) C(7b) C(12b) 122(1) ?
C(8b) C(7b) C(12b) 128(1) ?
Ir(1a) C(8a) C(7a) 72.7(6) ?
Ir(1a) C(8a) C(9a) 68.0(6) ?
Ir(1a) C(8a) C(13a) 125.5(9) ?
C(7a) C(8a) C(9a) 107(1) ?
C(7a) C(8a) C(13a) 126(1) ?
C(9a) C(8a) C(13a) 126(1) ?
Ir(1b) C(8b) C(7b) 73.6(7) ?
Ir(1b) C(8b) C(9b) 67.2(6) ?
Ir(1b) C(8b) C(13b) 122.5(8) ?
C(7b) C(8b) C(9b) 107(1) ?
C(7b) C(8b) C(13b) 126(1) ?
C(9b) C(8b) C(13b) 127(1) ?
Ir(1a) C(9a) C(8a) 74.1(6) ?
Ir(1a) C(9a) C(10a) 74.3(6) ?
Ir(1a) C(9a) C(14a) 128.3(8) ?
C(8a) C(9a) C(10a) 108(1) ?
C(8a) C(9a) C(14a) 124(1) ?
C(10a) C(9a) C(14a) 127(1) ?
Ir(1b) C(9b) C(8b) 74.8(6) ?
Ir(1b) C(9b) C(10b) 74.2(6) ?
Ir(1b) C(9b) C(14b) 127.9(8) ?
C(8b) C(9b) C(10b) 108(1) ?
C(8b) C(9b) C(14b) 127(1) ?
C(10b) C(9b) C(14b) 124(1) ?
Ir(1a) C(10a) C(6a) 74.0(6) ?
Ir(1a) C(10a) C(9a) 68.6(6) ?
Ir(1a) C(10a) C(15a) 130.4(8) ?
C(6a) C(10a) C(9a) 110(1) ?
C(6a) C(10a) C(15a) 124(1) ?
C(9a) C(10a) C(15a) 125(1) ?
Ir(1b) C(10b) C(6b) 75.3(6) ?
Ir(1b) C(10b) C(9b) 68.1(6) ?
Ir(1b) C(10b) C(15b) 131.2(9) ?
C(6b) C(10b) C(9b) 108(1) ?
C(6b) C(10b) C(15b) 125(1) ?
C(9b) C(10b) C(15b) 126(1) ?
C(6a) C(11a) H(15) 111.4 no
C(6a) C(11a) H(16) 109.5 no
C(6a) C(11a) H(17) 112.0 no
H(15) C(11a) H(16) 106.5 no
H(15) C(11a) H(17) 110.1 no
H(16) C(11a) H(17) 107.1 no
C(6b) C(11b) H(62) 111.3 no
C(6b) C(11b) H(63) 112.3 no
C(6b) C(11b) H(64) 106.3 no
H(62) C(11b) H(63) 113.6 no
H(62) C(11b) H(64) 106.1 no
H(63) C(11b) H(64) 106.6 no
C(7a) C(12a) H(18) 112.4 no
C(7a) C(12a) H(19) 109.7 no
C(7a) C(12a) H(20) 111.2 no
H(18) C(12a) H(19) 107.4 no
H(18) C(12a) H(20) 109.4 no
H(19) C(12a) H(20) 106.5 no
C(7b) C(12b) H(65) 111.2 no
C(7b) C(12b) H(66) 109.5 no
C(7b) C(12b) H(67) 109.7 no
H(65) C(12b) H(66) 109.5 no
H(65) C(12b) H(67) 109.4 no
H(66) C(12b) H(67) 107.6 no
C(8a) C(13a) H(21) 110.6 no
C(8a) C(13a) H(22) 110.9 no
C(8a) C(13a) H(23) 110.9 no
H(21) C(13a) H(22) 108.2 no
H(21) C(13a) H(23) 108.1 no
H(22) C(13a) H(23) 108.1 no
C(8b) C(13b) H(68) 107.3 no
C(8b) C(13b) H(69) 113.2 no
C(8b) C(13b) H(70) 114.0 no
H(68) C(13b) H(69) 104.7 no
H(68) C(13b) H(70) 105.2 no
H(69) C(13b) H(70) 111.6 no
C(9a) C(14a) H(24) 110.6 no
C(9a) C(14a) H(25) 111.6 no
C(9a) C(14a) H(26) 109.5 no
H(24) C(14a) H(25) 109.5 no
H(24) C(14a) H(26) 107.1 no
H(25) C(14a) H(26) 108.4 no
C(9b) C(14b) H(71) 109.4 no
C(9b) C(14b) H(72) 113.2 no
C(9b) C(14b) H(73) 110.6 no
H(71) C(14b) H(72) 107.6 no
H(71) C(14b) H(73) 105.4 no
H(72) C(14b) H(73) 110.4 no
C(10a) C(15a) H(27) 110.9 no
C(10a) C(15a) H(28) 110.3 no
C(10a) C(15a) H(29) 110.5 no
H(27) C(15a) H(28) 108.7 no
H(27) C(15a) H(29) 108.4 no
H(28) C(15a) H(29) 108.0 no
C(10b) C(15b) H(74) 109.8 no
C(10b) C(15b) H(75) 110.8 no
C(10b) C(15b) H(76) 106.9 no
H(74) C(15b) H(75) 113.4 no
H(74) C(15b) H(76) 107.8 no
H(75) C(15b) H(76) 107.9 no
Ir(2a) C(16a) C(17a) 71.9(6) ?
Ir(2a) C(16a) C(20a) 68.6(7) ?
Ir(2a) C(16a) C(21a) 128.3(8) ?
C(17a) C(16a) C(20a) 106(1) ?
C(17a) C(16a) C(21a) 127(1) ?
C(20a) C(16a) C(21a) 127(1) ?
Ir(2b) C(16b) C(17b) 72.5(7) ?
Ir(2b) C(16b) C(20b) 72.7(6) ?
Ir(2b) C(16b) C(21b) 127.6(9) ?
C(17b) C(16b) C(20b) 106(1) ?
C(17b) C(16b) C(21b) 125(1) ?
C(20b) C(16b) C(21b) 129(1) ?
Ir(2a) C(17a) C(16a) 71.2(7) ?
Ir(2a) C(17a) C(18a) 73.2(7) ?
Ir(2a) C(17a) C(22a) 130.7(9) ?
C(16a) C(17a) C(18a) 108(1) ?
C(16a) C(17a) C(22a) 128(1) ?
C(18a) C(17a) C(22a) 123(1) ?
Ir(2b) C(17b) C(16b) 69.2(7) ?
Ir(2b) C(17b) C(18b) 73.1(6) ?
Ir(2b) C(17b) C(22b) 127.3(8) ?
C(16b) C(17b) C(18b) 110(1) ?
C(16b) C(17b) C(22b) 123(1) ?
C(18b) C(17b) C(22b) 127(1) ?
Ir(2a) C(18a) C(17a) 69.1(6) ?
Ir(2a) C(18a) C(19a) 72.0(7) ?
Ir(2a) C(18a) C(23a) 129.0(8) ?
C(17a) C(18a) C(19a) 109(1) ?
C(17a) C(18a) C(23a) 125(1) ?
C(19a) C(18a) C(23a) 126(1) ?
Ir(2b) C(18b) C(17b) 70.4(7) ?
Ir(2b) C(18b) C(19b) 73.0(6) ?
Ir(2b) C(18b) C(23b) 129.2(8) ?
C(17b) C(18b) C(19b) 108(1) ?
C(17b) C(18b) C(23b) 130(1) ?
C(19b) C(18b) C(23b) 122(1) ?
Ir(2a) C(19a) C(18a) 72.3(7) ?
Ir(2a) C(19a) C(20a) 66.6(7) ?
Ir(2a) C(19a) C(24a) 132.6(8) ?
C(18a) C(19a) C(20a) 106(1) ?
C(18a) C(19a) C(24a) 126(1) ?
C(20a) C(19a) C(24a) 128(1) ?
Ir(2b) C(19b) C(18b) 69.7(6) ?
Ir(2b) C(19b) C(20b) 69.0(6) ?
Ir(2b) C(19b) C(24b) 129.8(8) ?
C(18b) C(19b) C(20b) 107(1) ?
C(18b) C(19b) C(24b) 126(1) ?
C(20b) C(19b) C(24b) 126(1) ?
Ir(2a) C(20a) C(16a) 73.6(7) ?
Ir(2a) C(20a) C(19a) 76.3(7) ?
Ir(2a) C(20a) C(25a) 126.6(9) ?
C(16a) C(20a) C(19a) 112(1) ?
C(16a) C(20a) C(25a) 123(1) ?
C(19a) C(20a) C(25a) 124(1) ?
Ir(2b) C(20b) C(16b) 69.2(6) ?
Ir(2b) C(20b) C(19b) 74.9(7) ?
Ir(2b) C(20b) C(25b) 133.0(9) ?
C(16b) C(20b) C(19b) 110(1) ?
C(16b) C(20b) C(25b) 123(1) ?
C(19b) C(20b) C(25b) 125(1) ?
C(16a) C(21a) H(30) 112.9 no
C(16a) C(21a) H(31) 112.3 no
C(16a) C(21a) H(32) 110.1 no
H(30) C(21a) H(31) 108.5 no
H(30) C(21a) H(32) 105.9 no
H(31) C(21a) H(32) 106.8 no
C(16b) C(21b) H(77) 113.0 no
C(16b) C(21b) H(78) 109.4 no
C(16b) C(21b) H(79) 110.0 no
H(77) C(21b) H(78) 108.8 no
H(77) C(21b) H(79) 108.8 no
H(78) C(21b) H(79) 106.7 no
C(17a) C(22a) H(33) 110.5 no
C(17a) C(22a) H(34) 109.2 no
C(17a) C(22a) H(35) 111.1 no
H(33) C(22a) H(34) 108.0 no
H(33) C(22a) H(35) 109.3 no
H(34) C(22a) H(35) 108.6 no
C(17b) C(22b) H(80) 110.9 no
C(17b) C(22b) H(81) 112.3 no
C(17b) C(22b) H(82) 111.5 no
H(80) C(22b) H(81) 107.2 no
H(80) C(22b) H(82) 106.1 no
H(81) C(22b) H(82) 108.4 no
C(18a) C(23a) H(36) 112.6 no
C(18a) C(23a) H(37) 110.8 no
C(18a) C(23a) H(38) 110.6 no
H(36) C(23a) H(37) 108.3 no
H(36) C(23a) H(38) 107.7 no
H(37) C(23a) H(38) 106.6 no
C(18b) C(23b) H(83) 111.6 no
C(18b) C(23b) H(84) 110.1 no
C(18b) C(23b) H(85) 110.5 no
H(83) C(23b) H(84) 108.3 no
H(83) C(23b) H(85) 108.4 no
H(84) C(23b) H(85) 107.7 no
C(19a) C(24a) H(39) 110.1 no
C(19a) C(24a) H(40) 113.4 no
C(19a) C(24a) H(41) 110.8 no
H(39) C(24a) H(40) 108.1 no
H(39) C(24a) H(41) 105.5 no
H(40) C(24a) H(41) 108.6 no
C(19b) C(24b) H(86) 110.8 no
C(19b) C(24b) H(87) 110.4 no
C(19b) C(24b) H(88) 110.5 no
H(86) C(24b) H(87) 107.9 no
H(86) C(24b) H(88) 108.7 no
H(87) C(24b) H(88) 108.4 no
C(20a) C(25a) H(42) 111.7 no
C(20a) C(25a) H(43) 109.6 no
C(20a) C(25a) H(44) 111.1 no
H(42) C(25a) H(43) 108.6 no
H(42) C(25a) H(44) 109.0 no
H(43) C(25a) H(44) 106.7 no
C(20b) C(25b) H(89) 112.1 no
C(20b) C(25b) H(90) 108.2 no
C(20b) C(25b) H(91) 109.4 no
H(89) C(25b) H(90) 108.8 no
H(89) C(25b) H(91) 111.7 no
H(90) C(25b) H(91) 106.4 no
Ir(1a) C(26a) O(1a) 120.4(9) ?
Ir(1a) C(26a) C(27a) 129.2(8) ?
O(1a) C(26a) C(27a) 110(1) ?
Ir(1b) C(26b) O(1b) 119.8(7) ?
Ir(1b) C(26b) C(27b) 133.8(8) ?
O(1b) C(26b) C(27b) 106.4(9) ?
C(26a) C(27a) C(28a) 108(1) ?
C(26a) C(27a) H(45) 126.2 no
C(28a) C(27a) H(45) 126.1 no
C(26b) C(27b) C(28b) 110(1) ?
C(26b) C(27b) H(92) 125.8 no
C(28b) C(27b) H(92) 124.7 no
C(27a) C(28a) C(29a) 109(1) ?
C(27a) C(28a) H(46) 130.4 no
C(29a) C(28a) H(46) 121.0 no
C(27b) C(28b) C(29b) 104(1) ?
C(27b) C(28b) H(93) 124.8 no
C(29b) C(28b) H(93) 130.8 no
O(1a) C(29a) C(28a) 109(1) ?
O(1a) C(29a) H(47) 124.5 no
C(28a) C(29a) H(47) 126.1 no
O(1b) C(29b) C(28b) 112(1) ?
O(1b) C(29b) H(94) 124.5 no
C(28b) C(29b) H(94) 123.6 no
S(1) C(59) F(1) 107(1) ?
S(1) C(59) F(2) 110(1) ?
S(1) C(59) F(3) 111(1) ?
F(1) C(59) F(2) 107(2) ?
F(1) C(59) F(3) 107(1) ?
F(2) C(59) F(3) 113(2) ?
S(2) C(60) F(4) 125(2) ?
S(2) C(60) F(5) 116(1) ?
S(2) C(60) F(6) 86(2) ?
F(4) C(60) F(5) 111(2) ?
F(4) C(60) F(6) 114(2) ?
F(5) C(60) F(6) 100(2) ?

loop_
_geom_bond_atom_site_label_1
_geom_bond_atom_site_label_2
_geom_bond_distance
_geom_bond_publ_flag
Ir(1a) P(1a) 2.253(3) ?
Ir(1a) C(6a) 2.30(1) ?
Ir(1a) C(7a) 2.29(1) ?
Ir(1a) C(8a) 2.26(1) ?
Ir(1a) C(9a) 2.18(1) ?
Ir(1a) C(10a) 2.25(1) ?
Ir(1a) C(26a) 2.05(1) ?
Ir(1b) P(1b) 2.250(3) ?
Ir(1b) C(6b) 2.32(1) ?
Ir(1b) C(7b) 2.29(1) ?
Ir(1b) C(8b) 2.26(1) ?
Ir(1b) C(9b) 2.16(1) ?
Ir(1b) C(10b) 2.24(1) ?
Ir(1b) C(26b) 2.05(1) ?
Ir(2a) P(2a) 2.249(3) ?
Ir(2a) C(16a) 2.23(1) ?
Ir(2a) C(17a) 2.24(1) ?
Ir(2a) C(18a) 2.30(1) ?
Ir(2a) C(19a) 2.30(1) ?
Ir(2a) C(20a) 2.17(1) ?
Ir(2b) P(2b) 2.261(3) ?
Ir(2b) C(16b) 2.19(1) ?
Ir(2b) C(17b) 2.23(1) ?
Ir(2b) C(18b) 2.27(1) ?
Ir(2b) C(19b) 2.31(1) ?
Ir(2b) C(20b) 2.23(1) ?
S(1) O(3) 1.47(1) ?
S(1) O(4) 1.42(1) ?
S(1) O(5) 1.38(1) ?
S(1) C(59) 1.84(2) ?
S(2) O(6) 1.27(1) ?
S(2) O(7) 1.40(1) ?
S(2) O(8) 1.59(2) ?
S(2) C(60) 1.73(2) ?
P(1a) C(1a) 1.82(1) ?
P(1a) C(2a) 1.80(1) ?
P(1a) C(3a) 1.82(1) ?
P(1b) C(1b) 1.80(1) ?
P(1b) C(2b) 1.81(1) ?
P(1b) C(3b) 1.83(1) ?
P(2a) C(1a) 1.83(1) ?
P(2a) C(4a) 1.81(1) ?
P(2a) C(5a) 1.82(1) ?
P(2b) C(1b) 1.84(1) ?
P(2b) C(4b) 1.82(1) ?
P(2b) C(5b) 1.81(1) ?
F(1) C(59) 1.35(2) ?
F(2) C(59) 1.31(2) ?
F(3) C(59) 1.30(2) ?
F(4) C(60) 1.15(2) ?
F(5) C(60) 1.33(2) ?
F(6) C(60) 1.52(3) ?
O(1a) C(26a) 1.38(1) ?
O(1a) C(29a) 1.43(2) ?
O(1b) C(26b) 1.39(1) ?
O(1b) C(29b) 1.35(1) ?
C(1a) H(1) 0.97 no
C(1a) H(2) 0.96 no
C(1b) H(48) 0.95 no
C(1b) H(49) 0.95 no
C(2a) H(3) 0.96 no
C(2a) H(4) 0.97 no
C(2a) H(5) 0.97 no
C(2b) H(50) 0.95 no
C(2b) H(51) 0.95 no
C(2b) H(52) 0.96 no
C(3a) H(6) 0.96 no
C(3a) H(7) 0.96 no
C(3a) H(8) 0.94 no
C(3b) H(53) 0.95 no
C(3b) H(54) 0.96 no
C(3b) H(55) 0.96 no
C(4a) H(9) 0.99 no
C(4a) H(10) 0.94 no
C(4a) H(11) 0.94 no
C(4b) H(56) 0.94 no
C(4b) H(57) 0.95 no
C(4b) H(58) 0.97 no
C(5a) H(12) 0.95 no
C(5a) H(13) 0.96 no
C(5a) H(14) 0.96 no
C(5b) H(59) 0.97 no
C(5b) H(60) 0.95 no
C(5b) H(61) 0.94 no
C(6a) C(7a) 1.47(2) ?
C(6a) C(10a) 1.39(2) ?
C(6a) C(11a) 1.51(2) ?
C(6b) C(7b) 1.47(2) ?
C(6b) C(10b) 1.40(2) ?
C(6b) C(11b) 1.49(2) ?
C(7a) C(8a) 1.43(2) ?
C(7a) C(12a) 1.47(2) ?
C(7b) C(8b) 1.37(2) ?
C(7b) C(12b) 1.51(2) ?
C(8a) C(9a) 1.45(2) ?
C(8a) C(13a) 1.48(2) ?
C(8b) C(9b) 1.44(2) ?
C(8b) C(13b) 1.51(2) ?
C(9a) C(10a) 1.41(2) ?
C(9a) C(14a) 1.51(2) ?
C(9b) C(10b) 1.43(2) ?
C(9b) C(14b) 1.56(2) ?
C(10a) C(15a) 1.51(2) ?
C(10b) C(15b) 1.50(2) ?
C(11a) H(15) 0.95 no
C(11a) H(16) 0.99 no
C(11a) H(17) 0.94 no
C(11b) H(62) 0.93 no
C(11b) H(63) 0.92 no
C(11b) H(64) 1.01 no
C(12a) H(18) 0.95 no
C(12a) H(19) 0.98 no
C(12a) H(20) 0.96 no
C(12b) H(65) 0.94 no
C(12b) H(66) 0.96 no
C(12b) H(67) 0.96 no
C(13a) H(21) 0.96 no
C(13a) H(22) 0.96 no
C(13a) H(23) 0.96 no
C(13b) H(68) 1.02 no
C(13b) H(69) 0.94 no
C(13b) H(70) 0.93 no
C(14a) H(24) 0.96 no
C(14a) H(25) 0.94 no
C(14a) H(26) 0.97 no
C(14b) H(71) 0.99 no
C(14b) H(72) 0.93 no
C(14b) H(73) 0.96 no
C(15a) H(27) 0.95 no
C(15a) H(28) 0.96 no
C(15a) H(29) 0.96 no
C(15b) H(74) 0.93 no
C(15b) H(75) 0.93 no
C(15b) H(76) 0.99 no
C(16a) C(17a) 1.42(2) ?
C(16a) C(20a) 1.43(2) ?
C(16a) C(21a) 1.47(2) ?
C(16b) C(17b) 1.45(2) ?
C(16b) C(20b) 1.44(2) ?
C(16b) C(21b) 1.48(2) ?
C(17a) C(18a) 1.47(2) ?
C(17a) C(22a) 1.51(2) ?
C(17b) C(18b) 1.41(2) ?
C(17b) C(22b) 1.50(2) ?
C(18a) C(19a) 1.41(2) ?
C(18a) C(23a) 1.51(2) ?
C(18b) C(19b) 1.46(2) ?
C(18b) C(23b) 1.50(1) ?
C(19a) C(20a) 1.43(2) ?
C(19a) C(24a) 1.47(2) ?
C(19b) C(20b) 1.41(2) ?
C(19b) C(24b) 1.50(2) ?
C(20a) C(25a) 1.52(2) ?
C(20b) C(25b) 1.53(2) ?
C(21a) H(30) 0.96 no
C(21a) H(31) 0.95 no
C(21a) H(32) 0.98 no
C(21b) H(77) 0.94 no
C(21b) H(78) 0.97 no
C(21b) H(79) 0.97 no
C(22a) H(33) 0.95 no
C(22a) H(34) 0.96 no
C(22a) H(35) 0.95 no
C(22b) H(80) 0.98 no
C(22b) H(81) 0.95 no
C(22b) H(82) 0.96 no
C(23a) H(36) 0.95 no
C(23a) H(37) 0.96 no
C(23a) H(38) 0.97 no
C(23b) H(83) 0.95 no
C(23b) H(84) 0.96 no
C(23b) H(85) 0.96 no
C(24a) H(39) 0.98 no
C(24a) H(40) 0.94 no
C(24a) H(41) 0.97 no
C(24b) H(86) 0.96 no
C(24b) H(87) 0.96 no
C(24b) H(88) 0.95 no
C(25a) H(42) 0.94 no
C(25a) H(43) 0.97 no
C(25a) H(44) 0.96 no
C(25b) H(89) 0.92 no
C(25b) H(90) 0.99 no
C(25b) H(91) 0.95 no
C(26a) C(27a) 1.34(2) ?
C(26b) C(27b) 1.36(1) ?
C(27a) C(28a) 1.40(2) ?
C(27a) H(45) 0.97 no
C(27b) C(28b) 1.42(2) ?
C(27b) H(92) 0.98 no
C(28a) C(29a) 1.31(2) ?
C(28a) H(46) 0.94 no
C(28b) C(29b) 1.34(2) ?
C(28b) H(93) 0.95 no
C(29a) H(47) 0.99 no
C(29b) H(94) 0.98 no

loop_
_geom_contact_atom_site_label_1
_geom_contact_atom_site_label_2
_geom_contact_distance
_geom_contact_site_symmetry_2
_geom_contact_publ_flag
F(1) H(40) 2.9999 2_644 no
F(1) H(44) 3.0149 2_644 no
F(1) H(18) 3.0489 . no
F(1) C(7a) 3.14(1) . no
F(1) C(8a) 3.36(2) . no
F(1) C(12a) 3.39(2) . no
F(1) C(6a) 3.48(1) . no
F(1) C(24a) 3.51(2) 2_644 no
F(2) H(40) 2.7853 2_644 no
F(2) H(61) 2.9416 2_554 no
F(2) O(8) 3.04(3) . no
F(2) F(5) 3.37(2) . no
F(2) C(5b) 3.51(2) 2_554 no
F(2) C(24a) 3.53(2) 2_644 no
F(3) H(29) 2.7629 . no
F(3) H(32) 2.8955 1_455 no
F(3) C(10a) 3.26(2) . no
F(3) C(6a) 3.30(2) . no
F(3) C(15a) 3.42(2) . no
F(3) C(11a) 3.53(2) . no
F(4) H(9) 2.7223 2_544 no
F(4) H(2) 2.7912 2_544 no
F(4) H(5) 2.8832 2_544 no
F(4) H(77) 3.0173 2_454 no
F(4) C(4a) 3.47(2) 2_544 no
F(5) H(61) 2.7194 2_554 no
F(5) H(48) 3.0316 2_554 no
F(5) H(77) 3.0376 2_454 no
F(5) C(1b) 3.54(1) 2_554 no
F(6) H(90) 2.2367 2_454 no
F(6) H(77) 2.6338 2_454 no
F(6) C(25b) 3.11(2) 2_454 no
F(6) C(21b) 3.54(3) 2_454 no
O(3) H(12) 2.3423 2_544 no
O(3) H(2) 2.7927 2_544 no
O(3) H(32) 2.8569 1_455 no
O(3) H(34) 2.9872 1_455 no
O(3) H(1) 3.0578 2_544 no
O(3) C(5a) 3.25(2) 2_544 no
O(3) C(1a) 3.30(2) 2_544 no
O(3) C(22a) 3.52(2) 1_455 no
O(4) H(1) 2.4618 2_544 no
O(4) H(42) 2.5593 2_644 no
O(4) H(28) 2.7124 2_544 no
O(4) H(40) 2.8388 2_644 no
O(4) H(63) 2.9676 . no
O(4) C(1a) 3.23(1) 2_544 no
O(4) C(25a) 3.38(2) 2_644 no
O(4) C(15a) 3.59(2) 2_544 no
O(5) H(25) 2.5003 . no
O(5) H(34) 2.7999 1_455 no
O(5) C(14a) 3.21(2) . no
O(5) C(9a) 3.42(2) . no
O(6) H(58) 2.6043 2_554 no
O(6) H(46) 2.6918 1_454 no
O(6) H(49) 2.7859 2_554 no
O(6) C(4b) 3.41(2) 2_554 no
O(6) C(28a) 3.44(2) 1_454 no
O(6) C(1b) 3.59(2) 2_554 no
O(7) H(55) 2.6596 1_454 no
O(7) H(92) 2.7539 1_454 no
O(7) H(88) 2.7853 1_554 no
O(7) H(71) 2.8878 1_454 no
O(7) H(3) 2.9693 2_544 no
O(7) C(14b) 3.56(2) 1_454 no
O(7) C(2a) 3.58(2) 2_544 no
O(7) C(3b) 3.59(2) 1_454 no
O(8) H(94) 2.6499 1_554 no
O(8) H(7) 2.6553 2_544 no
O(8) C(3a) 3.38(3) 2_544 no
O(8) C(29b) 3.58(3) 1_554 no
C(2a) H(52) 2.9472 2_655 no
C(2b) H(38) 2.8728 2_645 no
C(2b) H(4) 3.0589 2_645 no
C(3b) H(3) 2.9946 2_645 no
C(4a) H(18) 2.9680 2_654 no
C(8b) H(25) 3.0135 . no
C(11b) H(17) 2.9473 2_544 no
C(12a) H(11) 2.9838 2_644 no
C(14b) C(28a) 3.47(2) . no
C(15a) C(16a) 3.52(2) 1_455 no
C(15a) C(20a) 3.55(2) 1_455 no
C(15b) C(22b) 3.57(2) 1_655 no
C(16a) H(29) 2.8156 1_655 no
C(18a) H(27) 3.0285 1_655 no
C(22a) H(65) 2.9880 1_655 no
C(24b) H(6) 3.0448 2_545 no
C(25b) H(68) 3.0502 2_545 no
C(27a) H(73) 3.0118 . no
C(28a) H(73) 2.8500 . no
C(28b) H(57) 2.9384 2 no
C(29b) H(57) 2.7741 2 no
H(3) H(55) 2.5333 2_655 no
H(3) H(53) 2.6538 2_655 no
H(4) H(52) 2.3163 2_655 no
H(6) H(86) 2.4010 2 no
H(9) H(93) 2.6973 2_655 no
H(11) H(18) 2.3693 2_654 no
H(13) H(18) 2.6161 2_654 no
H(14) H(81) 2.4299 2_554 no
H(16) H(60) 2.4999 2_554 no
H(17) H(62) 2.5790 2_554 no
H(17) H(63) 2.6254 2_554 no
H(22) H(44) 2.5509 2_644 no
H(26) H(73) 2.6636 . no
H(30) H(78) 2.5998 2_554 no
H(35) H(65) 2.4675 1_655 no
H(36) H(69) 2.5604 1_655 no
H(38) H(52) 2.5996 2_655 no
H(38) H(50) 2.6540 2_655 no
H(47) H(58) 2.5470 2_655 no
H(68) H(91) 2.4656 2 no
H(75) H(80) 2.6974 1_655 no
